data_4514109
loop_
_publ_author_name
'Dubey, Abhishek'
'Nencini, Luca'
'Fayzullin, Robert R.'
'Nervi, Carlo'
'Khusnutdinova, Julia R.'

_publ_section_title
;
 Bio-Inspired Mn(I) Complexes for the Hydrogenation of CO2 to Formate and
 Formamide
;
_journal_issue 6
_journal_name_full 'ACS Catalysis'
_journal_page_first 3864
_journal_paper_doi 10.1021/acscatal.7b00943
_journal_volume 7
_journal_year 2017
_chemical_formula_moiety 'C15 H12 Br Mn N2 O5'
_chemical_formula_sum 'C15 H12 Br Mn N2 O5'
_chemical_formula_weight 435.12
_chemical_name_systematic (6,6'-dimethoxy-2,2'-bipyridine)-bromo-tricarbonyl-manganese(I)
_space_group_crystal_system monoclinic
_space_group_IT_number 14
_space_group_name_Hall '-P 2yn'
_space_group_name_H-M_alt 'P 1 21/n 1'
_symmetry_cell_setting monoclinic
_symmetry_Int_Tables_number 14
_symmetry_space_group_name_Hall '-P 2yn'
_symmetry_space_group_name_H-M 'P 1 21/n 1'
_atom_sites_solution_hydrogens geom
_audit_creation_method SHELXL-2016/6
_cell_angle_alpha 90
_cell_angle_beta 90.478(5)
_cell_angle_gamma 90
_cell_formula_units_Z 4
_cell_length_a 8.1795(5)
_cell_length_b 16.3907(11)
_cell_length_c 11.9305(6)
_cell_measurement_reflns_used 11639
_cell_measurement_temperature 93(2)
_cell_measurement_theta_max 29.8430
_cell_measurement_theta_min 2.5690
_cell_volume 1599.44(17)
_computing_cell_refinement 'CrysAlisPro 1.171.39.7b (Rigaku OD, 2015)'
_computing_data_collection 'CrysAlisPro 1.171.39.7b (Rigaku OD, 2015)'
_computing_data_reduction 'CrysAlisPro 1.171.39.7b (Rigaku OD, 2015)'
_computing_molecular_graphics 'WinGX (Farrugia, 2012); ORTEP-3 (Farrugia, 2012); PLATON (Spek, 2009)'
_computing_publication_material 'enCIFer (Allen, 2004)'
_computing_structure_refinement 'SHELXL-2016/6 (Sheldrick, 2015)'
_computing_structure_solution 'SHELXT-2014/5 (Sheldrick, 2015)'
_diffrn_ambient_temperature 93(2)
_diffrn_measured_fraction_theta_full 0.999
_diffrn_measured_fraction_theta_max 0.992
_diffrn_measurement_device 'four-circle diffractometer'
_diffrn_measurement_device_type 'XtaLAB Pro: Kappa dual offset/far'
_diffrn_measurement_method '\w scans'
_diffrn_radiation_monochromator graphite
_diffrn_radiation_probe x-ray
_diffrn_radiation_type MoK\a
_diffrn_radiation_wavelength 0.71073
_diffrn_reflns_av_R_equivalents 0.0684
_diffrn_reflns_av_unetI/netI 0.0343
_diffrn_reflns_Laue_measured_fraction_full 0.999
_diffrn_reflns_Laue_measured_fraction_max 0.992
_diffrn_reflns_limit_h_max 10
_diffrn_reflns_limit_h_min -10
_diffrn_reflns_limit_k_max 21
_diffrn_reflns_limit_k_min -21
_diffrn_reflns_limit_l_max 15
_diffrn_reflns_limit_l_min -16
_diffrn_reflns_number 32877
_diffrn_reflns_point_group_measured_fraction_full 0.999
_diffrn_reflns_point_group_measured_fraction_max 0.992
_diffrn_reflns_theta_full 25.242
_diffrn_reflns_theta_max 28.497
_diffrn_reflns_theta_min 2.485
_diffrn_source 'microfocus sealed X-ray tube'
_diffrn_source_type 'enhance (Mo) X-ray source'
_exptl_absorpt_coefficient_mu 3.352
_exptl_absorpt_correction_T_max 1.000
_exptl_absorpt_correction_T_min 0.650
_exptl_absorpt_correction_type gaussian
_exptl_absorpt_process_details
;
CrysAlisPro 1.171.39.7b (Rigaku Oxford Diffraction, 2015).
Numerical absorption correction based on gaussian integration over
a multifaceted crystal model. Empirical absorption correction using
spherical harmonics, implemented in SCALE3 ABSPACK scaling algorithm.
;
_exptl_crystal_colour yellow
_exptl_crystal_density_diffrn 1.807
_exptl_crystal_description needle
_exptl_crystal_F_000 864
_exptl_crystal_recrystallization_method 'diethyl ether vapor diffusion to acetone solution'
_exptl_crystal_size_max 0.155
_exptl_crystal_size_mid 0.046
_exptl_crystal_size_min 0.016
_refine_diff_density_max 0.824
_refine_diff_density_min -0.388
_refine_diff_density_rms 0.106
_refine_ls_extinction_method none
_refine_ls_goodness_of_fit_ref 1.033
_refine_ls_hydrogen_treatment constr
_refine_ls_matrix_type full
_refine_ls_number_parameters 219
_refine_ls_number_reflns 4012
_refine_ls_number_restraints 0
_refine_ls_restrained_S_all 1.033
_refine_ls_R_factor_all 0.0382
_refine_ls_R_factor_gt 0.0310
_refine_ls_shift/su_max 0.001
_refine_ls_shift/su_mean 0.000
_refine_ls_structure_factor_coef Fsqd
_refine_ls_weighting_details 'w=1/[\s^2^(Fo^2^)+(0.0412P)^2^+1.1308P] where P=(Fo^2^+2Fc^2^)/3'
_refine_ls_weighting_scheme calc
_refine_ls_wR_factor_gt 0.0727
_refine_ls_wR_factor_ref 0.0753
_reflns_Friedel_coverage 0.000
_reflns_number_gt 3562
_reflns_number_total 4012
_reflns_threshold_expression 'I > 2\s(I)'
_cod_data_source_file cs7b00943_si_002.cif
_cod_data_source_block jk124
_cod_depositor_comments 'Adding full bibliography for 4514108--4514112.cif.'
_cod_original_cell_volume 1599.44(16)
_cod_original_sg_symbol_H-M 'P 21/n'
_cod_database_code 4514109
_shelx_shelxl_version_number 2016/6
_shelx_space_group_comment
;
The symmetry employed for this shelxl refinement is uniquely defined
by the following loop, which should always be used as a source of
symmetry information in preference to the above space-group names.
They are only intended as comments.
;
_shelx_estimated_absorpt_t_min 0.625
_shelx_estimated_absorpt_t_max 0.948

loop_
_space_group_symop_operation_xyz
'x, y, z'
'-x+1/2, y+1/2, -z+1/2'
'-x, -y, -z'
'x-1/2, -y-1/2, z-1/2'

loop_
_atom_site_label
_atom_site_type_symbol
_atom_site_fract_x
_atom_site_fract_y
_atom_site_fract_z
_atom_site_U_iso_or_equiv
_atom_site_adp_type
_atom_site_occupancy
_atom_site_site_symmetry_order
_atom_site_calc_flag
_atom_site_refinement_flags_posn
_atom_site_refinement_flags_adp
Mn1 Mn 0.28497(3) 0.37589(2) 0.73070(2) 0.00927(8) Uani 1 1 d . .
Br1 Br 0.09317(2) 0.47644(2) 0.82372(2) 0.01295(7) Uani 1 1 d . .
N1 N 0.2882(2) 0.45484(11) 0.59629(14) 0.0103(3) Uani 1 1 d . .
N2 N 0.4705(2) 0.45452(11) 0.77573(14) 0.0100(3) Uani 1 1 d . .
O1 O 0.15306(18) 0.37086(9) 0.48014(12) 0.0152(3) Uani 1 1 d . .
O2 O 0.58957(18) 0.37061(9) 0.90008(12) 0.0151(3) Uani 1 1 d . .
C11 C 0.2109(2) 0.44615(13) 0.49769(16) 0.0114(4) Uani 1 1 d . .
C12 C 0.1942(2) 0.51037(14) 0.42093(17) 0.0132(4) Uani 1 1 d . .
H12 H 0.133517 0.503493 0.353357 0.016 Uiso 1 1 calc R U
C13 C 0.2679(2) 0.58352(14) 0.44586(17) 0.0147(4) Uani 1 1 d . .
H13 H 0.257756 0.628211 0.395577 0.018 Uiso 1 1 calc R U
C14 C 0.3573(2) 0.59211(13) 0.54470(17) 0.0130(4) Uani 1 1 d . .
H14 H 0.412565 0.641664 0.561466 0.016 Uiso 1 1 calc R U
C15 C 0.3640(2) 0.52680(12) 0.61819(17) 0.0110(4) Uani 1 1 d . .
C16 C 0.0646(3) 0.35547(14) 0.37761(17) 0.0163(4) Uani 1 1 d . .
H161 H -0.032432 0.390509 0.374263 0.024 Uiso 1 1 calc R U
H162 H 0.030850 0.298120 0.375137 0.024 Uiso 1 1 calc R U
H163 H 0.134998 0.367294 0.313574 0.024 Uiso 1 1 calc R U
C21 C 0.5785(2) 0.44688(13) 0.86016(16) 0.0118(4) Uani 1 1 d . .
C22 C 0.6688(3) 0.51271(14) 0.90234(17) 0.0140(4) Uani 1 1 d . .
H22 H 0.741574 0.505771 0.964085 0.017 Uiso 1 1 calc R U
C23 C 0.6497(3) 0.58775(14) 0.85223(17) 0.0150(4) Uani 1 1 d . .
H23 H 0.706300 0.633970 0.880907 0.018 Uiso 1 1 calc R U
C24 C 0.5470(2) 0.59552(13) 0.75928(17) 0.0136(4) Uani 1 1 d . .
H24 H 0.535611 0.646454 0.722034 0.016 Uiso 1 1 calc R U
C25 C 0.4623(2) 0.52806(12) 0.72234(17) 0.0113(4) Uani 1 1 d . .
C26 C 0.7160(3) 0.35457(15) 0.98269(18) 0.0184(4) Uani 1 1 d . .
H261 H 0.822477 0.370322 0.952418 0.028 Uiso 1 1 calc R U
H262 H 0.717011 0.296280 1.000984 0.028 Uiso 1 1 calc R U
H263 H 0.694269 0.386234 1.050627 0.028 Uiso 1 1 calc R U
O3 O 0.26044(19) 0.28143(10) 0.94048(12) 0.0169(3) Uani 1 1 d . .
C3 C 0.2764(2) 0.31949(13) 0.86066(17) 0.0124(4) Uani 1 1 d . .
O4 O -0.01130(19) 0.28236(10) 0.67156(13) 0.0195(3) Uani 1 1 d . .
C4 C 0.1040(3) 0.31959(13) 0.69022(17) 0.0136(4) Uani 1 1 d . .
O5 O 0.4938(2) 0.24832(10) 0.63425(13) 0.0198(3) Uani 1 1 d . .
C5 C 0.4152(2) 0.29928(13) 0.66990(16) 0.0129(4) Uani 1 1 d . .

loop_
_atom_site_aniso_label
_atom_site_aniso_U_11
_atom_site_aniso_U_22
_atom_site_aniso_U_33
_atom_site_aniso_U_23
_atom_site_aniso_U_13
_atom_site_aniso_U_12
Mn1 0.00973(15) 0.01157(16) 0.00652(15) 0.00064(11) 0.00015(10) -0.00052(11)
Br1 0.01157(11) 0.01798(12) 0.00931(11) -0.00071(7) 0.00091(7) 0.00172(7)
N1 0.0088(7) 0.0125(8) 0.0097(8) 0.0005(7) 0.0016(6) 0.0008(6)
N2 0.0096(8) 0.0120(8) 0.0083(8) -0.0006(6) 0.0014(6) 0.0000(6)
O1 0.0196(8) 0.0170(8) 0.0089(7) 0.0004(6) -0.0041(6) -0.0035(6)
O2 0.0149(7) 0.0176(8) 0.0125(7) 0.0028(6) -0.0049(6) -0.0009(6)
C11 0.0102(9) 0.0150(10) 0.0092(9) -0.0001(8) 0.0016(7) 0.0009(7)
C12 0.0113(9) 0.0193(11) 0.0088(9) 0.0020(8) 0.0012(7) 0.0035(8)
C13 0.0139(9) 0.0173(11) 0.0128(10) 0.0057(8) 0.0031(8) 0.0026(8)
C14 0.0117(9) 0.0140(10) 0.0134(10) -0.0003(8) 0.0028(7) 0.0006(7)
C15 0.0089(9) 0.0135(10) 0.0106(9) -0.0011(7) 0.0030(7) 0.0027(7)
C16 0.0167(10) 0.0241(12) 0.0080(9) 0.0000(8) -0.0025(8) -0.0058(8)
C21 0.0103(9) 0.0172(10) 0.0080(9) 0.0005(8) 0.0027(7) 0.0001(7)
C22 0.0124(9) 0.0196(11) 0.0100(10) -0.0024(8) 0.0004(7) -0.0011(8)
C23 0.0148(10) 0.0186(11) 0.0118(9) -0.0050(8) 0.0028(8) -0.0038(8)
C24 0.0165(10) 0.0134(10) 0.0108(9) -0.0002(8) 0.0037(8) 0.0004(8)
C25 0.0084(9) 0.0161(10) 0.0095(9) -0.0001(8) 0.0034(7) 0.0016(7)
C26 0.0156(10) 0.0242(12) 0.0151(10) 0.0041(9) -0.0058(8) 0.0001(8)
O3 0.0212(8) 0.0184(8) 0.0110(7) 0.0031(6) 0.0007(6) -0.0016(6)
C3 0.0104(9) 0.0138(10) 0.0131(10) -0.0031(8) -0.0003(7) -0.0007(7)
O4 0.0171(8) 0.0198(8) 0.0215(8) 0.0042(7) -0.0057(6) -0.0047(6)
C4 0.0169(10) 0.0137(10) 0.0101(9) 0.0027(8) -0.0002(7) 0.0011(8)
O5 0.0227(8) 0.0186(8) 0.0181(8) -0.0029(6) 0.0036(6) 0.0028(6)
C5 0.0137(9) 0.0164(10) 0.0087(9) 0.0039(8) -0.0008(7) -0.0047(8)

loop_
_atom_type_symbol
_atom_type_description
_atom_type_scat_dispersion_real
_atom_type_scat_dispersion_imag
_atom_type_scat_source
C C 0.0033 0.0016 'International Tables Vol C Tables 4.2.6.8 and 6.1.1.4'
H H 0.0000 0.0000 'International Tables Vol C Tables 4.2.6.8 and 6.1.1.4'
N N 0.0061 0.0033 'International Tables Vol C Tables 4.2.6.8 and 6.1.1.4'
O O 0.0106 0.0060 'International Tables Vol C Tables 4.2.6.8 and 6.1.1.4'
Mn Mn 0.3368 0.7283 'International Tables Vol C Tables 4.2.6.8 and 6.1.1.4'
Br Br -0.2901 2.4595 'International Tables Vol C Tables 4.2.6.8 and 6.1.1.4'

loop_
_geom_angle_atom_site_label_1
_geom_angle_atom_site_label_2
_geom_angle_atom_site_label_3
_geom_angle
C5 Mn1 C4 91.27(9)
C5 Mn1 C3 90.92(9)
C4 Mn1 C3 86.02(9)
C5 Mn1 N2 95.99(8)
C4 Mn1 N2 171.87(8)
C3 Mn1 N2 97.47(8)
C5 Mn1 N1 96.48(8)
C4 Mn1 N1 97.39(8)
C3 Mn1 N1 171.77(8)
N2 Mn1 N1 78.21(7)
C5 Mn1 Br1 176.29(7)
C4 Mn1 Br1 86.59(7)
C3 Mn1 Br1 85.90(7)
N2 Mn1 Br1 86.35(5)
N1 Mn1 Br1 86.82(5)
C11 N1 C15 118.27(18)
C11 N1 Mn1 127.44(14)
C15 N1 Mn1 113.88(13)
C21 N2 C25 117.56(18)
C21 N2 Mn1 128.14(14)
C25 N2 Mn1 113.46(13)
C11 O1 C16 118.02(17)
C21 O2 C26 117.22(17)
O1 C11 N1 113.56(18)
O1 C11 C12 123.95(18)
N1 C11 C12 122.5(2)
C13 C12 C11 118.31(19)
C13 C12 H12 120.8
C11 C12 H12 120.8
C12 C13 C14 119.9(2)
C12 C13 H13 120.0
C14 C13 H13 120.0
C15 C14 C13 118.5(2)
C15 C14 H14 120.8
C13 C14 H14 120.8
N1 C15 C14 122.31(19)
N1 C15 C25 114.80(18)
C14 C15 C25 122.78(19)
O1 C16 H161 109.5
O1 C16 H162 109.5
H161 C16 H162 109.5
O1 C16 H163 109.5
H161 C16 H163 109.5
H162 C16 H163 109.5
N2 C21 O2 113.35(18)
N2 C21 C22 122.8(2)
O2 C21 C22 123.88(18)
C23 C22 C21 118.39(19)
C23 C22 H22 120.8
C21 C22 H22 120.8
C22 C23 C24 119.6(2)
C22 C23 H23 120.2
C24 C23 H23 120.2
C25 C24 C23 118.8(2)
C25 C24 H24 120.6
C23 C24 H24 120.6
N2 C25 C24 122.54(19)
N2 C25 C15 113.90(18)
C24 C25 C15 123.43(19)
O2 C26 H261 109.5
O2 C26 H262 109.5
H261 C26 H262 109.5
O2 C26 H263 109.5
H261 C26 H263 109.5
H262 C26 H263 109.5
O3 C3 Mn1 175.06(18)
O4 C4 Mn1 175.62(18)
O5 C5 Mn1 176.91(18)

loop_
_geom_bond_atom_site_label_1
_geom_bond_atom_site_label_2
_geom_bond_distance
Mn1 C5 1.803(2)
Mn1 C4 1.807(2)
Mn1 C3 1.807(2)
Mn1 N2 2.0586(17)
Mn1 N1 2.0609(17)
Mn1 Br1 2.5373(4)
N1 C11 1.339(3)
N1 C15 1.357(3)
N2 C21 1.340(3)
N2 C25 1.365(3)
O1 C11 1.337(3)
O1 C16 1.438(2)
O2 C21 1.341(3)
O2 C26 1.447(2)
C11 C12 1.401(3)
C12 C13 1.373(3)
C12 H12 0.9500
C13 C14 1.389(3)
C13 H13 0.9500
C14 C15 1.384(3)
C14 H14 0.9500
C15 C25 1.474(3)
C16 H161 0.9800
C16 H162 0.9800
C16 H163 0.9800
C21 C22 1.399(3)
C22 C23 1.376(3)
C22 H22 0.9500
C23 C24 1.391(3)
C23 H23 0.9500
C24 C25 1.375(3)
C24 H24 0.9500
C26 H261 0.9800
C26 H262 0.9800
C26 H263 0.9800
O3 C3 1.147(3)
O4 C4 1.143(3)
O5 C5 1.138(3)

loop_
_geom_torsion_atom_site_label_1
_geom_torsion_atom_site_label_2
_geom_torsion_atom_site_label_3
_geom_torsion_atom_site_label_4
_geom_torsion
C16 O1 C11 N1 178.62(17)
C16 O1 C11 C12 -1.8(3)
C15 N1 C11 O1 174.29(16)
Mn1 N1 C11 O1 -13.6(3)
C15 N1 C11 C12 -5.3(3)
Mn1 N1 C11 C12 166.76(15)
O1 C11 C12 C13 -176.02(19)
N1 C11 C12 C13 3.6(3)
C11 C12 C13 C14 0.5(3)
C12 C13 C14 C15 -2.6(3)
C11 N1 C15 C14 3.1(3)
Mn1 N1 C15 C14 -170.03(15)
C11 N1 C15 C25 -173.11(17)
Mn1 N1 C15 C25 13.7(2)
C13 C14 C15 N1 0.8(3)
C13 C14 C15 C25 176.72(18)
C25 N2 C21 O2 -173.70(17)
Mn1 N2 C21 O2 17.6(2)
C25 N2 C21 C22 6.9(3)
Mn1 N2 C21 C22 -161.82(15)
C26 O2 C21 N2 173.23(17)
C26 O2 C21 C22 -7.3(3)
N2 C21 C22 C23 -2.3(3)
O2 C21 C22 C23 178.31(19)
C21 C22 C23 C24 -2.4(3)
C22 C23 C24 C25 2.3(3)
C21 N2 C25 C24 -6.9(3)
Mn1 N2 C25 C24 163.37(16)
C21 N2 C25 C15 169.16(17)
Mn1 N2 C25 C15 -20.5(2)
C23 C24 C25 N2 2.4(3)
C23 C24 C25 C15 -173.29(19)
N1 C15 C25 N2 4.5(3)
C14 C15 C25 N2 -171.71(18)
N1 C15 C25 C24 -179.45(18)
C14 C15 C25 C24 4.3(3)
